data_4079824
loop_
_publ_author_name
'Hauwert, Peter'
'Dunsford, Jay J.'
'Tromp, Dorette S.'
'Weigand, Jan J.'
'Lutz, Martin'
'Cavell, Kingsley J.'
'Elsevier, Cornelis J.'

_publ_section_title
;
 Zerovalent [Pd(NHC)(Alkene)1,2] Complexes Bearing Expanded-Ring
 N-Heterocyclic Carbene Ligands in Transfer Hydrogenation of Alkynes
;
_journal_issue 1
_journal_name_full Organometallics
_journal_page_first 131
_journal_paper_doi 10.1021/om300930w
_journal_volume 32
_journal_year 2013
_chemical_formula_moiety '    C26 H24 N2 O6 Pd'
_chemical_formula_sum 'C26 H24 N2 O6 Pd'
_chemical_formula_weight 566.87
_space_group_IT_number 13
_symmetry_cell_setting monoclinic
_symmetry_space_group_name_Hall '-P 2yc'
_symmetry_space_group_name_H-M 'P 1 2/c 1'
_atom_sites_solution_hydrogens geom
_atom_sites_solution_primary direct
_atom_sites_solution_secondary difmap
_audit_creation_method SHELXL-97
_audit_update_record
;
2012-09-12 # Formatted by publCIF
;
_cell_angle_alpha 90.00
_cell_angle_beta 90.1430(10)
_cell_angle_gamma 90.00
_cell_formula_units_Z 4
_cell_length_a 10.3030(5)
_cell_length_b 13.6864(6)
_cell_length_c 17.1090(8)
_cell_measurement_reflns_used 900
_cell_measurement_temperature 153(2)
_cell_measurement_theta_max 22.5
_cell_measurement_theta_min 1
_cell_volume 2412.55(19)
_computing_cell_refinement 'APEX2(Bruker AXS, 2007)'
_computing_data_collection 'APEX2(Bruker AXS, 2007)'
_computing_data_reduction 'SAINT,SADABS (Bruker AXS, 2007 )'
_computing_molecular_graphics
;
ORTEP3,L.J. Farrugia, J. Appl. Cryst. (1997) 30, 565
;
_computing_structure_refinement
;
SHELXL-97, G. M. Sheldrick, Acta Cryst. (2008) A64, 112-122
;
_computing_structure_solution
;
SHELXS-97 , G. M. Sheldrick, Acta Cryst. (2008) A64, 112-122
;
_diffrn_ambient_temperature 153(1)
_diffrn_detector_area_resol_mean 80
_diffrn_measured_fraction_theta_full 0.999
_diffrn_measured_fraction_theta_max 0.999
_diffrn_measurement_device_type 'CCD area detector'
_diffrn_measurement_method 'Omega and Phi scans'
_diffrn_radiation_monochromator graphite
_diffrn_radiation_source 'rotating anode'
_diffrn_radiation_type MoK\a
_diffrn_radiation_wavelength 0.71073
_diffrn_reflns_av_R_equivalents 0.0383
_diffrn_reflns_av_sigmaI/netI 0.0374
_diffrn_reflns_limit_h_max 13
_diffrn_reflns_limit_h_min -13
_diffrn_reflns_limit_k_max 18
_diffrn_reflns_limit_k_min -18
_diffrn_reflns_limit_l_max 17
_diffrn_reflns_limit_l_min -22
_diffrn_reflns_number 20503
_diffrn_reflns_theta_full 27.88
_diffrn_reflns_theta_max 27.88
_diffrn_reflns_theta_min 1.49
_exptl_absorpt_coefficient_mu 0.814
_exptl_absorpt_correction_T_max 0.9839
_exptl_absorpt_correction_T_min 0.9016
_exptl_absorpt_correction_type multi-scan
_exptl_absorpt_process_details
; 
 Corrections were done with the SADABS program, utilizing the none merged
 raw data obtained from the integration process. Integration and final cell
 refinement were done with SAINT.

 SADABS reports ratio of Tmin/Tmax = 0.625131  

;
_exptl_crystal_colour yellow
_exptl_crystal_density_diffrn 1.561
_exptl_crystal_density_method 'not measured'
_exptl_crystal_description plate
_exptl_crystal_F_000 1152
_exptl_crystal_size_max 0.13
_exptl_crystal_size_mid 0.05
_exptl_crystal_size_min 0.02
_refine_diff_density_max 0.555
_refine_diff_density_min -0.730
_refine_diff_density_rms 0.084
_refine_ls_extinction_method none
_refine_ls_goodness_of_fit_ref 1.041
_refine_ls_hydrogen_treatment mixed
_refine_ls_matrix_type full
_refine_ls_number_parameters 334
_refine_ls_number_reflns 5780
_refine_ls_number_restraints 0
_refine_ls_restrained_S_all 1.041
_refine_ls_R_factor_all 0.0502
_refine_ls_R_factor_gt 0.0325
_refine_ls_shift/su_max 0.001
_refine_ls_shift/su_mean 0.000
_refine_ls_structure_factor_coef Fsqd
_refine_ls_weighting_details 'calc w=1/[\s^2^(Fo^2^)+(0.0426P)^2^+0.3305P] where P=(Fo^2^+2Fc^2^)/3'
_refine_ls_weighting_scheme calc
_refine_ls_wR_factor_gt 0.0785
_refine_ls_wR_factor_ref 0.0860
_reflns_number_gt 4211
_reflns_number_total 5780
_reflns_threshold_expression >2sigma(I)
_cod_data_source_file om300930w_si_002.cif
_cod_data_source_block sada
_cod_original_sg_symbol_H-M 'P 2/c'
_cod_database_code 4079824

loop_
_symmetry_equiv_pos_as_xyz
'x, y, z'
'-x, y, -z+1/2'
'-x, -y, -z'
'x, -y, z-1/2'

loop_
_atom_site_label
_atom_site_type_symbol
_atom_site_fract_x
_atom_site_fract_y
_atom_site_fract_z
_atom_site_U_iso_or_equiv
_atom_site_adp_type
_atom_site_occupancy
_atom_site_symmetry_multiplicity
_atom_site_calc_flag
_atom_site_refinement_flags
C1 C 0.6367(2) 0.24990(15) -0.00993(15) 0.0195(5) Uani 1 1 d .
C2 C 0.4349(3) 0.2227(2) -0.08700(18) 0.0291(6) Uani 1 1 d .
H2A H 0.4099 0.1709 -0.1245 0.035 Uiso 1 1 calc R
H2B H 0.4055 0.2863 -0.1082 0.035 Uiso 1 1 calc R
C3 C 0.3716(3) 0.2042(2) -0.00969(18) 0.0350(7) Uani 1 1 d .
H3A H 0.3929 0.1374 0.0086 0.042 Uiso 1 1 calc R
H3B H 0.2762 0.2092 -0.0152 0.042 Uiso 1 1 calc R
C4 C 0.4191(3) 0.2782(2) 0.04901(19) 0.0348(7) Uani 1 1 d .
H4A H 0.3869 0.3439 0.0348 0.042 Uiso 1 1 calc R
H4B H 0.3856 0.2617 0.1016 0.042 Uiso 1 1 calc R
C5 C 1.0463(3) 0.37232(19) -0.06119(17) 0.0270(6) Uani 1 1 d .
C6 C 0.9881(3) 0.35523(18) 0.01556(17) 0.0239(6) Uani 1 1 d .
C7 C 0.8678(3) 0.40210(18) 0.01680(17) 0.0241(6) Uani 1 1 d .
C8 C 0.8503(3) 0.44836(18) -0.05958(17) 0.0270(6) Uani 1 1 d .
C9 C 1.0257(3) 0.12024(19) 0.07566(17) 0.0273(6) Uani 1 1 d .
C10 C 0.9871(3) 0.13801(18) -0.00594(17) 0.0225(6) Uani 1 1 d .
C11 C 0.8661(3) 0.09401(18) -0.01760(17) 0.0220(6) Uani 1 1 d .
C12 C 0.8294(3) 0.04755(18) 0.05713(16) 0.0262(6) Uani 1 1 d .
C13 C 0.6543(2) 0.19986(19) -0.14430(15) 0.0236(6) Uani 1 1 d .
C14 C 0.7245(3) 0.2740(2) -0.18002(17) 0.0329(7) Uani 1 1 d .
H14 H 0.7160 0.3393 -0.1620 0.040 Uiso 1 1 calc R
C15 C 0.8065(4) 0.2534(2) -0.2416(2) 0.0467(9) Uani 1 1 d .
H15 H 0.8559 0.3038 -0.2654 0.056 Uiso 1 1 calc R
C16 C 0.8154(3) 0.1586(3) -0.26780(19) 0.0492(9) Uani 1 1 d .
H16 H 0.8725 0.1436 -0.3096 0.059 Uiso 1 1 calc R
C17 C 0.7430(3) 0.0853(2) -0.23446(18) 0.0379(7) Uani 1 1 d .
H17 H 0.7497 0.0207 -0.2544 0.046 Uiso 1 1 calc R
C18 C 0.6596(3) 0.10376(19) -0.17173(16) 0.0275(6) Uani 1 1 d .
C19 C 0.5859(3) 0.0216(2) -0.13376(19) 0.0369(7) Uani 1 1 d .
H19A H 0.5801 0.0334 -0.0774 0.055 Uiso 1 1 calc R
H19B H 0.6313 -0.0402 -0.1431 0.055 Uiso 1 1 calc R
H19C H 0.4983 0.0181 -0.1561 0.055 Uiso 1 1 calc R
C20 C 0.6251(2) 0.29986(19) 0.12379(16) 0.0251(6) Uani 1 1 d .
C21 C 0.6829(3) 0.2234(2) 0.16531(17) 0.0323(7) Uani 1 1 d .
H21 H 0.6779 0.1584 0.1460 0.039 Uiso 1 1 calc R
C22 C 0.7469(4) 0.2425(2) 0.2341(2) 0.0472(9) Uani 1 1 d .
H22 H 0.7873 0.1908 0.2621 0.057 Uiso 1 1 calc R
C23 C 0.7527(3) 0.3364(3) 0.26246(19) 0.0469(8) Uani 1 1 d .
H23 H 0.7979 0.3497 0.3098 0.056 Uiso 1 1 calc R
C24 C 0.6926(3) 0.4118(2) 0.22214(19) 0.0401(8) Uani 1 1 d .
H24 H 0.6961 0.4761 0.2429 0.048 Uiso 1 1 calc R
C25 C 0.6280(3) 0.39594(19) 0.15258(17) 0.0295(6) Uani 1 1 d .
C26 C 0.5667(3) 0.4789(2) 0.1089(2) 0.0400(8) Uani 1 1 d .
H26A H 0.4722 0.4757 0.1147 0.060 Uiso 1 1 calc R
H26B H 0.5892 0.4743 0.0534 0.060 Uiso 1 1 calc R
H26C H 0.5985 0.5410 0.1300 0.060 Uiso 1 1 calc R
N1 N 0.5630(2) 0.27815(15) 0.05018(13) 0.0236(5) Uani 1 1 d .
N2 N 0.5768(2) 0.22363(15) -0.07695(13) 0.0228(5) Uani 1 1 d .
O1 O 1.14967(19) 0.35107(15) -0.08716(13) 0.0403(5) Uani 1 1 d .
O2 O 0.95727(18) 0.42527(12) -0.10641(11) 0.0287(4) Uani 1 1 d .
O3 O 0.7670(2) 0.50062(14) -0.08441(13) 0.0409(5) Uani 1 1 d .
O4 O 1.12288(19) 0.14147(15) 0.11022(12) 0.0397(5) Uani 1 1 d .
O5 O 0.92618(18) 0.06842(13) 0.11215(11) 0.0288(4) Uani 1 1 d .
O6 O 0.7387(2) -0.00143(13) 0.07460(12) 0.0377(5) Uani 1 1 d .
Pd1 Pd 0.841324(17) 0.248239(12) -0.001375(11) 0.01691(7) Uani 1 1 d .
H7 H 0.823(3) 0.4219(18) 0.0615(16) 0.018(7) Uiso 1 1 d .
H6 H 1.041(3) 0.3427(18) 0.0570(16) 0.019(7) Uiso 1 1 d .
H10 H 1.046(3) 0.1531(19) -0.0443(17) 0.029(8) Uiso 1 1 d .
H11 H 0.834(3) 0.0749(19) -0.0620(16) 0.020(7) Uiso 1 1 d .

loop_
_atom_site_aniso_label
_atom_site_aniso_U_11
_atom_site_aniso_U_22
_atom_site_aniso_U_33
_atom_site_aniso_U_23
_atom_site_aniso_U_13
_atom_site_aniso_U_12
C1 0.0192(11) 0.0151(11) 0.0242(14) 0.0024(10) -0.0004(10) 0.0007(9)
C2 0.0180(13) 0.0283(13) 0.0410(19) -0.0019(12) -0.0084(12) 0.0009(10)
C3 0.0211(14) 0.0338(16) 0.050(2) 0.0005(14) 0.0003(13) -0.0012(12)
C4 0.0204(14) 0.0401(16) 0.044(2) -0.0085(14) 0.0044(13) 0.0007(12)
C5 0.0242(14) 0.0228(13) 0.0339(17) -0.0034(11) -0.0017(12) -0.0069(10)
C6 0.0220(13) 0.0211(13) 0.0287(17) -0.0039(11) -0.0043(12) -0.0030(10)
C7 0.0257(14) 0.0183(12) 0.0281(16) -0.0055(11) 0.0024(12) -0.0018(10)
C8 0.0280(14) 0.0166(12) 0.0364(17) -0.0004(11) -0.0028(12) -0.0040(10)
C9 0.0289(14) 0.0229(13) 0.0301(16) -0.0038(11) -0.0058(12) 0.0081(11)
C10 0.0208(13) 0.0201(12) 0.0267(16) -0.0016(11) 0.0015(11) 0.0031(10)
C11 0.0242(13) 0.0175(12) 0.0243(16) -0.0035(10) -0.0052(11) 0.0037(10)
C12 0.0325(15) 0.0163(12) 0.0299(16) -0.0004(11) 0.0007(12) 0.0051(11)
C13 0.0236(13) 0.0268(14) 0.0203(14) 0.0016(11) -0.0071(11) 0.0000(10)
C14 0.0339(16) 0.0382(16) 0.0267(17) 0.0026(12) -0.0073(13) -0.0099(12)
C15 0.051(2) 0.065(2) 0.0243(17) 0.0040(15) 0.0003(15) -0.0240(17)
C16 0.045(2) 0.080(3) 0.0227(18) -0.0095(17) 0.0063(14) -0.0060(18)
C17 0.0366(17) 0.0489(18) 0.0282(17) -0.0116(14) -0.0052(13) 0.0024(14)
C18 0.0270(14) 0.0304(14) 0.0250(16) -0.0030(11) -0.0088(12) 0.0003(11)
C19 0.0366(17) 0.0282(15) 0.046(2) -0.0021(13) -0.0052(14) -0.0024(12)
C20 0.0241(13) 0.0297(14) 0.0215(15) 0.0010(11) 0.0058(11) 0.0003(11)
C21 0.0400(17) 0.0303(14) 0.0265(16) 0.0012(12) 0.0041(13) 0.0071(12)
C22 0.058(2) 0.056(2) 0.0282(18) 0.0062(15) -0.0027(16) 0.0142(16)
C23 0.053(2) 0.064(2) 0.0242(18) -0.0069(16) -0.0064(15) 0.0020(17)
C24 0.0427(18) 0.0418(18) 0.0358(19) -0.0131(14) 0.0048(15) 0.0000(14)
C25 0.0301(15) 0.0286(14) 0.0300(17) -0.0052(12) 0.0066(12) 0.0010(11)
C26 0.0358(17) 0.0260(15) 0.058(2) -0.0045(14) 0.0008(15) 0.0018(12)
N1 0.0217(11) 0.0215(10) 0.0277(13) 0.0008(9) 0.0007(9) 0.0021(8)
N2 0.0190(11) 0.0210(10) 0.0285(13) -0.0001(9) -0.0041(9) -0.0021(8)
O1 0.0288(11) 0.0446(12) 0.0476(14) -0.0073(10) 0.0121(10) -0.0010(9)
O2 0.0343(11) 0.0259(10) 0.0260(11) 0.0014(8) 0.0020(8) -0.0053(8)
O3 0.0378(12) 0.0238(10) 0.0609(15) 0.0076(10) -0.0124(11) 0.0012(9)
O4 0.0318(11) 0.0483(13) 0.0388(13) -0.0080(10) -0.0157(10) 0.0048(9)
O5 0.0355(11) 0.0279(10) 0.0230(11) 0.0024(8) -0.0031(9) 0.0034(8)
O6 0.0407(12) 0.0261(10) 0.0462(14) 0.0054(9) 0.0063(10) -0.0090(9)
Pd1 0.01586(10) 0.01599(10) 0.01888(12) -0.00042(7) -0.00143(7) -0.00039(7)

loop_
_atom_type_symbol
_atom_type_description
_atom_type_scat_dispersion_real
_atom_type_scat_dispersion_imag
_atom_type_scat_source
C C 0.0033 0.0016 'International Tables Vol C Tables 4.2.6.8 and 6.1.1.4'
H H 0.0000 0.0000 'International Tables Vol C Tables 4.2.6.8 and 6.1.1.4'
N N 0.0061 0.0033 'International Tables Vol C Tables 4.2.6.8 and 6.1.1.4'
O O 0.0106 0.0060 'International Tables Vol C Tables 4.2.6.8 and 6.1.1.4'
Pd Pd -0.9988 1.0072 'International Tables Vol C Tables 4.2.6.8 and 6.1.1.4'

loop_
_geom_angle_atom_site_label_1
_geom_angle_atom_site_label_2
_geom_angle_atom_site_label_3
_geom_angle
N1 C1 N2 118.2(2)
N1 C1 Pd1 121.20(19)
N2 C1 Pd1 120.64(18)
N2 C2 C3 109.5(2)
N2 C2 H2A 109.8
C3 C2 H2A 109.8
N2 C2 H2B 109.8
C3 C2 H2B 109.8
H2A C2 H2B 108.2
C2 C3 C4 109.5(2)
C2 C3 H3A 109.8
C4 C3 H3A 109.8
C2 C3 H3B 109.8
C4 C3 H3B 109.8
H3A C3 H3B 108.2
N1 C4 C3 109.4(2)
N1 C4 H4A 109.8
C3 C4 H4A 109.8
N1 C4 H4B 109.8
C3 C4 H4B 109.8
H4A C4 H4B 108.2
O1 C5 O2 120.4(3)
O1 C5 C6 131.6(3)
O2 C5 C6 108.0(2)
C7 C6 C5 107.8(2)
C7 C6 Pd1 71.75(15)
C5 C6 Pd1 106.32(17)
C7 C6 H6 127.0(17)
C5 C6 H6 119.1(17)
Pd1 C6 H6 113.5(16)
C6 C7 C8 107.0(2)
C6 C7 Pd1 70.09(14)
C8 C7 Pd1 106.25(18)
C6 C7 H7 126.0(16)
C8 C7 H7 123.0(16)
Pd1 C7 H7 109.9(15)
O3 C8 O2 119.8(3)
O3 C8 C7 131.6(3)
O2 C8 C7 108.5(2)
O4 C9 O5 121.1(3)
O4 C9 C10 130.7(3)
O5 C9 C10 108.1(2)
C11 C10 C9 107.6(2)
C11 C10 Pd1 71.44(14)
C9 C10 Pd1 105.74(17)
C11 C10 H10 125.7(18)
C9 C10 H10 122.6(18)
Pd1 C10 H10 109.5(17)
C10 C11 C12 107.0(2)
C10 C11 Pd1 70.37(14)
C12 C11 Pd1 106.31(17)
C10 C11 H11 126.5(18)
C12 C11 H11 121.8(18)
Pd1 C11 H11 111.3(17)
O6 C12 O5 120.4(3)
O6 C12 C11 131.5(3)
O5 C12 C11 108.1(2)
C14 C13 C18 121.3(3)
C14 C13 N2 118.5(2)
C18 C13 N2 120.2(2)
C15 C14 C13 120.5(3)
C15 C14 H14 119.8
C13 C14 H14 119.8
C16 C15 C14 118.9(3)
C16 C15 H15 120.6
C14 C15 H15 120.6
C17 C16 C15 121.1(3)
C17 C16 H16 119.5
C15 C16 H16 119.5
C16 C17 C18 121.4(3)
C16 C17 H17 119.3
C18 C17 H17 119.3
C13 C18 C17 116.9(3)
C13 C18 C19 122.6(3)
C17 C18 C19 120.5(3)
C18 C19 H19A 109.5
C18 C19 H19B 109.5
H19A C19 H19B 109.5
C18 C19 H19C 109.5
H19A C19 H19C 109.5
H19B C19 H19C 109.5
C21 C20 C25 121.0(3)
C21 C20 N1 118.5(2)
C25 C20 N1 120.5(2)
C22 C21 C20 119.8(3)
C22 C21 H21 120.1
C20 C21 H21 120.1
C21 C22 C23 120.1(3)
C21 C22 H22 120.0
C23 C22 H22 120.0
C22 C23 C24 120.1(3)
C22 C23 H23 120.0
C24 C23 H23 120.0
C25 C24 C23 121.8(3)
C25 C24 H24 119.1
C23 C24 H24 119.1
C24 C25 C20 117.3(3)
C24 C25 C26 120.9(3)
C20 C25 C26 121.8(3)
C25 C26 H26A 109.5
C25 C26 H26B 109.5
H26A C26 H26B 109.5
C25 C26 H26C 109.5
H26A C26 H26C 109.5
H26B C26 H26C 109.5
C1 N1 C20 118.7(2)
C1 N1 C4 124.0(2)
C20 N1 C4 117.0(2)
C1 N2 C13 119.2(2)
C1 N2 C2 123.6(2)
C13 N2 C2 117.2(2)
C8 O2 C5 108.4(2)
C9 O5 C12 109.0(2)
C1 Pd1 C6 135.39(9)
C1 Pd1 C10 135.11(9)
C6 Pd1 C10 89.51(10)
C1 Pd1 C11 96.93(9)
C6 Pd1 C11 127.68(10)
C10 Pd1 C11 38.19(9)
C1 Pd1 C7 97.23(9)
C6 Pd1 C7 38.16(10)
C10 Pd1 C7 127.66(10)
C11 Pd1 C7 165.84(10)

loop_
_geom_bond_atom_site_label_1
_geom_bond_atom_site_label_2
_geom_bond_distance
C1 N1 1.337(3)
C1 N2 1.349(3)
C1 Pd1 2.114(2)
C2 N2 1.472(3)
C2 C3 1.498(4)
C2 H2A 0.9900
C2 H2B 0.9900
C3 C4 1.507(4)
C3 H3A 0.9900
C3 H3B 0.9900
C4 N1 1.482(3)
C4 H4A 0.9900
C4 H4B 0.9900
C5 O1 1.191(3)
C5 O2 1.401(3)
C5 C6 1.464(4)
C6 C7 1.396(4)
C6 Pd1 2.125(2)
C6 H6 0.91(3)
C7 C8 1.463(4)
C7 Pd1 2.146(2)
C7 H7 0.93(3)
C8 O3 1.194(3)
C8 O2 1.401(3)
C9 O4 1.197(3)
C9 O5 1.396(3)
C9 C10 1.471(4)
C10 C11 1.398(4)
C10 Pd1 2.130(2)
C10 H10 0.92(3)
C11 C12 1.478(4)
C11 Pd1 2.144(2)
C11 H11 0.87(3)
C12 O6 1.189(3)
C12 O5 1.399(3)
C13 C14 1.389(4)
C13 C18 1.398(4)
C13 N2 1.440(3)
C14 C15 1.381(5)
C14 H14 0.9500
C15 C16 1.376(4)
C15 H15 0.9500
C16 C17 1.376(5)
C16 H16 0.9500
C17 C18 1.400(4)
C17 H17 0.9500
C18 C19 1.505(4)
C19 H19A 0.9800
C19 H19B 0.9800
C19 H19C 0.9800
C20 C21 1.397(4)
C20 C25 1.404(4)
C20 N1 1.442(3)
C21 C22 1.373(5)
C21 H21 0.9500
C22 C23 1.375(4)
C22 H22 0.9500
C23 C24 1.385(4)
C23 H23 0.9500
C24 C25 1.380(4)
C24 H24 0.9500
C25 C26 1.498(4)
C26 H26A 0.9800
C26 H26B 0.9800
C26 H26C 0.9800
